data_8105310
loop_
_publ_author_name
'Ning, Xu'
'Shi, Yun-Lian'
'Shi, Xu-Gen'
'Yang, Wen-Li'
'Peng, Da-Yong'

_publ_section_title
;
 Crystal structure of
 N-(methyl(oxo)(1-(6-(trifluoromethyl)pyridin-3-yl)ethyl)-\l6-sulfanylidene)cyanamide,
 C10H10F3N3OS
;
_journal_issue 4
_journal_name_full 'Zeitschrift f\"ur Kristallographie - New Crystal Structures'
_journal_page_first 861
_journal_page_last 862
_journal_paper_doi 10.1515/ncrs-2020-0059
_journal_volume 235
_journal_year 2020
_chemical_formula_moiety 'C10 H10 F3 N3 O S'
_chemical_formula_sum 'C10 H10 F3 N3 O S'
_chemical_formula_weight 277.27
_chemical_name_common
;
N-((R)-methyl(oxo)((S)-1-(6-(trifluoromethyl)pyridin-3-yl)ethyl)-
<i>\V</i>^6^-sulfanylidene)cyanamide
;
_space_group_crystal_system monoclinic
_space_group_IT_number 14
_space_group_name_Hall '-P 2ybc'
_space_group_name_H-M_alt 'P 1 21/c 1'
_atom_sites_solution_hydrogens geom
_cell_angle_alpha 90
_cell_angle_beta 105.86
_cell_angle_gamma 90
_cell_formula_units_Z 4
_cell_length_a 18.555(10)
_cell_length_b 6.785(4)
_cell_length_c 10.139(5)
_cell_measurement_reflns_used 5800
_cell_measurement_temperature 296(2)
_cell_measurement_theta_max 27.60
_cell_measurement_theta_min 2.64
_cell_volume 1227.9(12)
_computing_cell_refinement 'APEX2, SAINT and SADABS [1]'
_computing_data_collection 'APEX2, SAINT and SADABS [1]'
_computing_data_reduction 'APEX2, SAINT and SADABS [1]'
_computing_molecular_graphics 'Diamond 4.0 [3]'
_computing_publication_material 'SHELXL-2014/7 (Sheldrick, 2014) [2]'
_computing_structure_refinement 'SHELXL-2014/7 (Sheldrick, 2014) [2]'
_computing_structure_solution 'SHELXL-2014/7 (Sheldrick, 2014) [2]'
_diffrn_ambient_temperature 296(2)
_diffrn_measured_fraction_theta_full 1.000
_diffrn_measured_fraction_theta_max 0.999
_diffrn_measurement_device_type 'Bruker APEX-II CCD'
_diffrn_measurement_method '\f and \w scans'
_diffrn_radiation_monochromator graphite
_diffrn_radiation_source 'sealed tube'
_diffrn_radiation_type MoK\a
_diffrn_radiation_wavelength 0.71073
_diffrn_reflns_av_R_equivalents 0.0308
_diffrn_reflns_av_unetI/netI 0.0224
_diffrn_reflns_Laue_measured_fraction_full 1.000
_diffrn_reflns_Laue_measured_fraction_max 0.999
_diffrn_reflns_limit_h_max 22
_diffrn_reflns_limit_h_min -22
_diffrn_reflns_limit_k_max 8
_diffrn_reflns_limit_k_min -8
_diffrn_reflns_limit_l_max 12
_diffrn_reflns_limit_l_min -12
_diffrn_reflns_number 8810
_diffrn_reflns_point_group_measured_fraction_full 1.000
_diffrn_reflns_point_group_measured_fraction_max 0.999
_diffrn_reflns_theta_full 25.242
_diffrn_reflns_theta_max 25.498
_diffrn_reflns_theta_min 2.282
_exptl_absorpt_coefficient_mu 0.293
_exptl_absorpt_correction_type multi-scan
_exptl_absorpt_process_details 'SADABS V2008/1'
_exptl_crystal_colour COLORLESS
_exptl_crystal_density_diffrn 1.500
_exptl_crystal_description BLOCK
_exptl_crystal_F_000 568
_exptl_crystal_size_max 0.170
_exptl_crystal_size_mid 0.150
_exptl_crystal_size_min 0.130
_exptl_transmission_factor_max 0.963
_exptl_transmission_factor_min 0.951
_refine_diff_density_max 0.872
_refine_diff_density_min -0.499
_refine_diff_density_rms 0.069
_refine_ls_abs_structure_details
;
 Flack x determined using 1462 quotients [(I+)-(I-)]/[(I+)+(I-)]
 (Parsons, Flack and Wagner, Acta Crystallogr. B69 (2013) 249-259).
;
_refine_ls_extinction_coef .
_refine_ls_extinction_expression Fc^*^=kFc[1+0.001xFc^2^\l^3^/sin(2\q)]^-1/4^
_refine_ls_extinction_method none
_refine_ls_goodness_of_fit_ref 1.063
_refine_ls_hydrogen_treatment constr
_refine_ls_matrix_type full
_refine_ls_number_parameters 165
_refine_ls_number_reflns 2281
_refine_ls_number_restraints 0
_refine_ls_restrained_S_all 1.063
_refine_ls_R_factor_all 0.0643
_refine_ls_R_factor_gt 0.0571
_refine_ls_shift/su_max 0.000
_refine_ls_shift/su_mean 0.000
_refine_ls_structure_factor_coef Fsqd
_refine_ls_weighting_details 'w=1/[\s^2^(Fo^2^)+(0.1059P)^2^+1.1076P] where P=(Fo^2^+2Fc^2^)/3'
_refine_ls_weighting_scheme calc
_refine_ls_wR_factor_gt 0.1670
_refine_ls_wR_factor_ref 0.1785
_reflns_Friedel_coverage 0.000
_reflns_Friedel_fraction_full .
_reflns_Friedel_fraction_max .
_reflns_number_gt 1978
_reflns_number_total 2281
_reflns_threshold_expression 'I > 2\s(I)'
_cod_data_source_file suppl_ncrs-2020-0059_suppl.cif
_cod_data_source_block 1
_cod_depositor_comments
;
The following automatic conversions were performed:

data item '_exptl_absorpt_correction_type' value 'Multi-scan' was
changed to 'multi-scan' in accordance with the built-in table derived
from the CIF Core dictionary named 'cif_core.dic' version 2.4.5 last
updated on 2014-11-21.

Automatic conversion script
Id: cif_fix_values 8738 2021-04-28 16:35:53Z antanas 
;
_cod_original_cell_volume 1227.9(11)
_cod_original_sg_symbol_H-M 'P 21/c'
_cod_database_code 8105310
_shelx_space_group_comment
;
The symmetry employed for this shelxl refinement is uniquely defined
by the following loop, which should always be used as a source of
symmetry information in preference to the above space-group names.
They are only intended as comments.
;
_shelx_estimated_absorpt_t_min 0.954
_shelx_estimated_absorpt_t_max 0.963

loop_
_space_group_symop_operation_xyz
'x, y, z'
'-x, y+1/2, -z+1/2'
'-x, -y, -z'
'x, -y-1/2, z-1/2'

loop_
_atom_site_label
_atom_site_type_symbol
_atom_site_fract_x
_atom_site_fract_y
_atom_site_fract_z
_atom_site_U_iso_or_equiv
_atom_site_adp_type
_atom_site_occupancy
_atom_site_site_symmetry_order
_atom_site_calc_flag
_atom_site_refinement_flags_posn
_atom_site_refinement_flags_adp
_atom_site_refinement_flags_occupancy
_atom_site_disorder_assembly
_atom_site_disorder_group
C1 C 0.36996(17) 1.0306(5) 1.0228(3) 0.0536(8) Uani 1 1 d . . . A 1
C2 C 0.37549(19) 0.8294(5) 1.0327(4) 0.0626(9) Uani 1 1 d . . . A 1
H2 H 0.4160 0.7705 1.0952 0.075 Uiso 1 1 calc R U . A 1
C3 C 0.32012(18) 0.7159(5) 0.9486(4) 0.0556(8) Uani 1 1 d . . . A 1
H3 H 0.3225 0.5791 0.9532 0.067 Uiso 1 1 calc R U . A 1
C4 C 0.26132(16) 0.8091(4) 0.8577(3) 0.0420(7) Uani 1 1 d . . . A 1
C5 C 0.26111(18) 1.0135(5) 0.8571(3) 0.0547(8) Uani 1 1 d . . . A 1
H5 H 0.2212 1.0768 0.7961 0.066 Uiso 1 1 calc R U . A 1
C6 C 0.19847(16) 0.7000(4) 0.7587(3) 0.0410(6) Uani 1 1 d . . . A 1
H6 H 0.1792 0.7873 0.6800 0.049 Uiso 1 1 calc R U . A 1
C7 C 0.22099(19) 0.5094(5) 0.7032(4) 0.0531(8) Uani 1 1 d . . . A 1
H7A H 0.2569 0.5368 0.6531 0.080 Uiso 1 1 calc R U . A 1
H7B H 0.1775 0.4485 0.6433 0.080 Uiso 1 1 calc R U . A 1
H7C H 0.2428 0.4220 0.7779 0.080 Uiso 1 1 calc R U . A 1
C8 C 0.4264(2) 1.1649(7) 1.1121(5) 0.0740(11) Uani 1 1 d . . . A 1
C9 C 0.10955(16) 0.4215(4) 1.0105(3) 0.0443(7) Uani 1 1 d . . . A 1
C10 C 0.04478(17) 0.6009(5) 0.7066(3) 0.0500(7) Uani 1 1 d . . . A 1
H10A H 0.0023 0.5885 0.7427 0.075 Uiso 1 1 calc R U . A 1
H10B H 0.0537 0.4775 0.6675 0.075 Uiso 1 1 calc R U . A 1
H10C H 0.0351 0.7011 0.6372 0.075 Uiso 1 1 calc R U . A 1
N1 N 0.31390(16) 1.1252(4) 0.9374(3) 0.0572(7) Uani 1 1 d . . . A 1
N2 N 0.15227(15) 0.4864(4) 0.9348(3) 0.0554(7) Uani 1 1 d . . . A 1
N3 N 0.07752(19) 0.3587(5) 1.0833(3) 0.0650(8) Uani 1 1 d . . . A 1
O1 O 0.10801(12) 0.8458(3) 0.9005(2) 0.0521(6) Uani 1 1 d . . . A 1
S1 S 0.12346(4) 0.66558(10) 0.83841(7) 0.0377(3) Uani 1 1 d . . . A 1
F1 F 0.4836(2) 1.0772(6) 1.1837(6) 0.202(3) Uani 1 1 d . . . A 1
F2 F 0.4536(2) 1.2948(6) 1.0421(4) 0.1454(15) Uani 1 1 d . . . A 1
F3 F 0.3980(2) 1.2778(8) 1.1862(5) 0.167(2) Uani 1 1 d . . . A 1

loop_
_atom_site_aniso_label
_atom_site_aniso_U_11
_atom_site_aniso_U_22
_atom_site_aniso_U_33
_atom_site_aniso_U_23
_atom_site_aniso_U_13
_atom_site_aniso_U_12
C1 0.0391(15) 0.061(2) 0.0589(18) 0.0003(15) 0.0110(14) -0.0037(14)
C2 0.0410(17) 0.068(2) 0.069(2) 0.0052(17) -0.0025(16) 0.0098(15)
C3 0.0471(17) 0.0453(17) 0.069(2) 0.0030(15) 0.0069(15) 0.0074(14)
C4 0.0383(14) 0.0406(15) 0.0468(15) 0.0068(12) 0.0114(12) -0.0007(11)
C5 0.0476(17) 0.0441(17) 0.0629(19) 0.0137(15) -0.0009(14) -0.0051(13)
C6 0.0422(14) 0.0384(14) 0.0431(14) 0.0090(11) 0.0128(12) -0.0008(11)
C7 0.0547(18) 0.0514(18) 0.0580(18) -0.0046(15) 0.0235(15) -0.0008(14)
C8 0.050(2) 0.087(3) 0.078(3) -0.010(2) 0.0048(19) -0.0114(19)
C9 0.0468(15) 0.0392(15) 0.0432(15) 0.0041(12) 0.0060(12) -0.0004(12)
C10 0.0428(15) 0.0524(17) 0.0510(16) -0.0052(14) 0.0063(13) -0.0036(14)
N1 0.0532(16) 0.0466(14) 0.0655(17) 0.0059(13) 0.0054(13) -0.0111(12)
N2 0.0518(15) 0.0578(16) 0.0607(16) 0.0270(13) 0.0220(13) 0.0144(12)
N3 0.072(2) 0.0640(19) 0.0648(18) 0.0203(15) 0.0288(16) 0.0016(15)
O1 0.0501(12) 0.0468(12) 0.0589(13) -0.0107(9) 0.0142(10) 0.0030(9)
S1 0.0362(4) 0.0357(4) 0.0401(4) 0.0038(3) 0.0085(3) 0.0015(2)
F1 0.139(3) 0.106(3) 0.253(5) -0.010(3) -0.132(4) -0.008(2)
F2 0.128(3) 0.155(3) 0.141(3) -0.013(3) 0.017(2) -0.090(3)
F3 0.115(3) 0.217(5) 0.170(4) -0.128(4) 0.040(3) -0.053(3)

loop_
_atom_type_symbol
_atom_type_description
_atom_type_scat_dispersion_real
_atom_type_scat_dispersion_imag
_atom_type_scat_source
C C 0.0033 0.0016 'International Tables Vol C Tables 4.2.6.8 and 6.1.1.4'
H H 0.0000 0.0000 'International Tables Vol C Tables 4.2.6.8 and 6.1.1.4'
N N 0.0061 0.0033 'International Tables Vol C Tables 4.2.6.8 and 6.1.1.4'
O O 0.0106 0.0060 'International Tables Vol C Tables 4.2.6.8 and 6.1.1.4'
F F 0.0171 0.0103 'International Tables Vol C Tables 4.2.6.8 and 6.1.1.4'
S S 0.1246 0.1234 'International Tables Vol C Tables 4.2.6.8 and 6.1.1.4'

loop_
_geom_angle_atom_site_label_1
_geom_angle_atom_site_label_2
_geom_angle_atom_site_label_3
_geom_angle
_geom_angle_site_symmetry_1
_geom_angle_site_symmetry_3
N1 C1 C2 124.1(3) . .
N1 C1 C8 113.4(3) . .
C2 C1 C8 122.5(3) . .
C1 C2 C3 118.9(3) . .
C4 C3 C2 118.6(3) . .
C3 C4 C5 117.6(3) . .
C3 C4 C6 123.3(3) . .
C5 C4 C6 119.1(3) . .
N1 C5 C4 124.6(3) . .
C4 C6 C7 115.1(3) . .
C4 C6 S1 108.4(2) . .
C7 C6 S1 112.4(2) . .
F1 C8 F3 111.1(5) . .
F1 C8 F2 103.9(5) . .
F3 C8 F2 101.3(5) . .
F1 C8 C1 113.7(4) . .
F3 C8 C1 112.8(4) . .
F2 C8 C1 113.0(4) . .
N3 C9 N2 174.5(3) . .
C1 N1 C5 116.2(3) . .
C9 N2 S1 117.8(2) . .
O1 S1 N2 117.59(15) . .
O1 S1 C10 108.89(15) . .
N2 S1 C10 110.83(17) . .
O1 S1 C6 110.84(14) . .
N2 S1 C6 101.95(13) . .
C10 S1 C6 106.02(15) . .

loop_
_geom_bond_atom_site_label_1
_geom_bond_atom_site_label_2
_geom_bond_distance
_geom_bond_site_symmetry_2
C1 N1 1.324(4) .
C1 C2 1.370(5) .
C1 C8 1.493(5) .
C2 C3 1.377(5) .
C3 C4 1.375(4) .
C4 C5 1.387(4) .
C4 C6 1.508(4) .
C5 N1 1.327(4) .
C6 C7 1.515(4) .
C6 S1 1.805(3) .
C8 F1 1.259(5) .
C8 F3 1.283(6) .
C8 F2 1.316(6) .
C9 N3 1.148(4) .
C9 N2 1.321(4) .
C10 S1 1.744(3) .
N2 S1 1.560(3) .
O1 S1 1.440(2) .
